data_7040029
loop_
_publ_author_name
'Yang, Xiang-Yuan'
'Jia, Yu-Xiang'
'Tay, Wee Shan'
'Li, Yongxin'
'Pullarkat, Sumod A.'
'Leung, Pak-Hing'

_publ_section_title
;
 Mechanistic insights into the role of PC- and PCP-type palladium
 catalysts in asymmetric hydrophosphination of activated alkenes
 incorporating potential coordinating heteroatoms.
;
_journal_issue 34
_journal_name_full 'Dalton transactions (Cambridge, England : 2003)'
_journal_page_first 13449
_journal_page_last 13455
_journal_paper_doi 10.1039/c6dt02588a
_journal_volume 45
_journal_year 2016
_chemical_absolute_configuration ad
_chemical_formula_moiety 'C40 H38 Cl N2 O P Pd'
_chemical_formula_sum 'C40 H38 Cl N2 O P Pd'
_chemical_formula_weight 735.54
_chemical_name_systematic
; 
 ? 
;
_space_group_IT_number 19
_symmetry_cell_setting orthorhombic
_symmetry_space_group_name_Hall 'P 2ac 2ab'
_symmetry_space_group_name_H-M 'P 21 21 21'
_atom_sites_solution_hydrogens geom
_atom_sites_solution_primary direct
_atom_sites_solution_secondary difmap
_audit_creation_method SHELXL-97
_audit_update_record
;
2016-04-07 deposited with the CCDC.
2016-07-22 downloaded from the CCDC.
;
_cell_angle_alpha 90.00
_cell_angle_beta 90.00
_cell_angle_gamma 90.00
_cell_formula_units_Z 4
_cell_length_a 13.6455(9)
_cell_length_b 14.6229(9)
_cell_length_c 17.8347(12)
_cell_measurement_reflns_used 5438
_cell_measurement_temperature 103(2)
_cell_measurement_theta_max 28.80
_cell_measurement_theta_min 2.73
_cell_volume 3558.7(4)
_computing_cell_refinement 'Bruker SAINT'
_computing_data_collection 'Bruker APEX2'
_computing_data_reduction 'Bruker SAINT'
_computing_molecular_graphics 'Bruker SHELXTL'
_computing_publication_material 'Bruker SHELXTL'
_computing_structure_refinement 'SHELXL-97 (Sheldrick, 2008)'
_computing_structure_solution 'SHELXS-97 (Sheldrick, 2008)'
_diffrn_ambient_temperature 103(2)
_diffrn_measured_fraction_theta_full 0.982
_diffrn_measured_fraction_theta_max 0.940
_diffrn_measurement_device_type 'Bruker APEX-II CCD'
_diffrn_measurement_method '\f and \w scans'
_diffrn_radiation_monochromator graphite
_diffrn_radiation_source 'fine-focus sealed tube'
_diffrn_radiation_type MoK\a
_diffrn_radiation_wavelength 0.71073
_diffrn_reflns_av_R_equivalents 0.0481
_diffrn_reflns_av_sigmaI/netI 0.0715
_diffrn_reflns_limit_h_max 19
_diffrn_reflns_limit_h_min -18
_diffrn_reflns_limit_k_max 18
_diffrn_reflns_limit_k_min -11
_diffrn_reflns_limit_l_max 25
_diffrn_reflns_limit_l_min -25
_diffrn_reflns_number 22384
_diffrn_reflns_theta_full 25.00
_diffrn_reflns_theta_max 30.53
_diffrn_reflns_theta_min 1.80
_exptl_absorpt_coefficient_mu 0.675
_exptl_absorpt_correction_T_max 0.8997
_exptl_absorpt_correction_T_min 0.7741
_exptl_absorpt_correction_type multi-scan
_exptl_absorpt_process_details sadabs
_exptl_crystal_colour yellow
_exptl_crystal_density_diffrn 1.373
_exptl_crystal_density_method 'not measured'
_exptl_crystal_description block
_exptl_crystal_F_000 1512
_exptl_crystal_recrystallization_method 'Re-crystallisation from solvent'
_exptl_crystal_size_max 0.40
_exptl_crystal_size_mid 0.18
_exptl_crystal_size_min 0.16
_refine_diff_density_max 1.586
_refine_diff_density_min -1.159
_refine_diff_density_rms 0.358
_refine_ls_abs_structure_details 'Flack H D (1983), Acta Cryst. A39, 876-881'
_refine_ls_abs_structure_Flack 0.00(3)
_refine_ls_extinction_method none
_refine_ls_goodness_of_fit_ref 1.058
_refine_ls_hydrogen_treatment constr
_refine_ls_matrix_type full
_refine_ls_number_parameters 418
_refine_ls_number_reflns 10237
_refine_ls_number_restraints 0
_refine_ls_restrained_S_all 1.058
_refine_ls_R_factor_all 0.0661
_refine_ls_R_factor_gt 0.0409
_refine_ls_shift/su_max 0.001
_refine_ls_shift/su_mean 0.000
_refine_ls_structure_factor_coef Fsqd
_refine_ls_weighting_details 'calc w=1/[\s^2^(Fo^2^)+(0.0639P)^2^+0.0000P] where P=(Fo^2^+2Fc^2^)/3'
_refine_ls_weighting_scheme calc
_refine_ls_wR_factor_gt 0.0958
_refine_ls_wR_factor_ref 0.1280
_reflns_number_gt 7919
_reflns_number_total 10237
_reflns_threshold_expression >2sigma(I)
_cod_data_source_file c6dt02588a2.cif
_cod_data_source_block leung676
_cod_depositor_comments
;
The following automatic conversions were performed:

'_symmetry_cell_setting' value 'Orthorhombic' changed to
'orthorhombic' according to
/usr/data/users/saulius/crontab/automatic-downloads/rss-feeds/RSC/lib/dictionaries/cif_core.dic
dictionary named 'cif_core.dic' version 2.4.2 from 2011-04-26.

Automatic conversion script
Id: cif_fix_values 4268 2015-11-12 08:31:59Z antanas 

 Adding full bibliography for 7040029--7040031.cif.
;
_cod_original_sg_symbol_H-M P2(1)2(1)2(1)
_cod_database_code 7040029
_solvent_exptl_crystal_recrystallization_method DCM/n-hexane

loop_
_symmetry_equiv_pos_as_xyz
'x, y, z'
'-x+1/2, -y, z+1/2'
'-x, y+1/2, -z+1/2'
'x+1/2, -y+1/2, -z'

loop_
_atom_site_label
_atom_site_type_symbol
_atom_site_fract_x
_atom_site_fract_y
_atom_site_fract_z
_atom_site_U_iso_or_equiv
_atom_site_adp_type
_atom_site_occupancy
_atom_site_symmetry_multiplicity
_atom_site_calc_flag
_atom_site_refinement_flags
Pd1 Pd 0.731496(19) 0.25055(2) 0.216497(14) 0.01849(7) Uani 1 1 d .
C1 C 0.6256(3) 0.3155(3) 0.2730(2) 0.0199(8) Uani 1 1 d .
C2 C 0.6345(3) 0.3560(3) 0.3450(2) 0.0216(8) Uani 1 1 d .
H2 H 0.6978 0.3649 0.3658 0.026 Uiso 1 1 calc R
C3 C 0.5533(3) 0.3827(3) 0.3853(2) 0.0228(9) Uani 1 1 d .
H3 H 0.5615 0.4076 0.4341 0.027 Uiso 1 1 calc R
C4 C 0.4586(3) 0.3737(3) 0.3554(2) 0.0202(8) Uani 1 1 d .
C5 C 0.3744(3) 0.4005(3) 0.3966(3) 0.0258(9) Uani 1 1 d .
H5 H 0.3813 0.4225 0.4464 0.031 Uiso 1 1 calc R
C6 C 0.2837(3) 0.3949(3) 0.3649(3) 0.0339(11) Uani 1 1 d .
H6 H 0.2276 0.4124 0.3929 0.041 Uiso 1 1 calc R
C7 C 0.2731(3) 0.3630(3) 0.2905(3) 0.0325(10) Uani 1 1 d .
H7 H 0.2097 0.3605 0.2685 0.039 Uiso 1 1 calc R
C8 C 0.3528(3) 0.3357(3) 0.2498(3) 0.0266(9) Uani 1 1 d .
H8 H 0.3441 0.3149 0.1997 0.032 Uiso 1 1 calc R
C9 C 0.4476(3) 0.3380(3) 0.2812(2) 0.0201(7) Uani 1 1 d .
C10 C 0.5331(3) 0.3061(3) 0.2428(2) 0.0203(8) Uani 1 1 d .
C11 C 0.5266(3) 0.2576(3) 0.1681(2) 0.0237(8) Uani 1 1 d .
H11 H 0.4608 0.2279 0.1634 0.028 Uiso 1 1 calc R
C12 C 0.5402(4) 0.3254(3) 0.1037(3) 0.0326(10) Uani 1 1 d .
H12A H 0.6067 0.3506 0.1054 0.049 Uiso 1 1 calc R
H12B H 0.4925 0.3751 0.1086 0.049 Uiso 1 1 calc R
H12C H 0.5301 0.2939 0.0558 0.049 Uiso 1 1 calc R
C13 C 0.5729(3) 0.1082(3) 0.2203(3) 0.0282(9) Uani 1 1 d .
H13A H 0.5145 0.0788 0.1994 0.042 Uiso 1 1 calc R
H13B H 0.5575 0.1331 0.2700 0.042 Uiso 1 1 calc R
H13C H 0.6257 0.0631 0.2248 0.042 Uiso 1 1 calc R
C14 C 0.6220(3) 0.1452(3) 0.0943(3) 0.0316(10) Uani 1 1 d .
H14A H 0.5593 0.1258 0.0727 0.047 Uiso 1 1 calc R
H14B H 0.6658 0.0924 0.0985 0.047 Uiso 1 1 calc R
H14C H 0.6521 0.1915 0.0619 0.047 Uiso 1 1 calc R
C15 C 0.9384(3) 0.3561(3) 0.1653(2) 0.0192(8) Uani 1 1 d .
H15 H 0.9632 0.2935 0.1530 0.023 Uiso 1 1 calc R
C16 C 1.0294(3) 0.4163(3) 0.1793(2) 0.0206(8) Uani 1 1 d .
H16A H 1.0113 0.4815 0.1743 0.025 Uiso 1 1 calc R
H16B H 1.0537 0.4062 0.2309 0.025 Uiso 1 1 calc R
C17 C 1.1108(3) 0.3934(3) 0.1231(2) 0.0209(8) Uani 1 1 d .
C18 C 1.1865(3) 0.4626(3) 0.1056(2) 0.0185(8) Uani 1 1 d .
C19 C 1.2613(3) 0.4395(3) 0.0558(2) 0.0234(8) Uani 1 1 d .
H19 H 1.2623 0.3800 0.0343 0.028 Uiso 1 1 calc R
C20 C 1.3332(3) 0.5006(3) 0.0371(3) 0.0309(10) Uani 1 1 d .
H20 H 1.3832 0.4834 0.0028 0.037 Uiso 1 1 calc R
C21 C 1.3332(4) 0.5868(3) 0.0679(3) 0.0353(11) Uani 1 1 d .
H21 H 1.3836 0.6290 0.0557 0.042 Uiso 1 1 calc R
C22 C 1.2597(4) 0.6116(3) 0.1166(3) 0.0377(12) Uani 1 1 d .
H22 H 1.2590 0.6716 0.1370 0.045 Uiso 1 1 calc R
C23 C 1.1872(3) 0.5509(3) 0.1361(3) 0.0294(10) Uani 1 1 d .
H23 H 1.1374 0.5689 0.1703 0.035 Uiso 1 1 calc R
C24 C 0.8795(3) 0.3877(3) 0.0982(2) 0.0207(8) Uani 1 1 d .
C25 C 0.8600(4) 0.4801(3) 0.0850(2) 0.0290(10) Uani 1 1 d .
H25 H 0.8856 0.5237 0.1193 0.035 Uiso 1 1 calc R
N2 N 0.8074(3) 0.5112(3) 0.0267(2) 0.0368(10) Uani 1 1 d .
C27 C 0.7748(4) 0.4495(4) -0.0216(3) 0.0423(13) Uani 1 1 d .
H27 H 0.7383 0.4702 -0.0637 0.051 Uiso 1 1 calc R
C28 C 0.7910(4) 0.3566(4) -0.0142(3) 0.0430(14) Uani 1 1 d .
H28 H 0.7661 0.3149 -0.0503 0.052 Uiso 1 1 calc R
C29 C 0.8439(4) 0.3257(3) 0.0463(2) 0.0310(10) Uani 1 1 d .
H29 H 0.8559 0.2622 0.0525 0.037 Uiso 1 1 calc R
C30 C 0.8325(3) 0.4620(3) 0.2749(2) 0.0195(8) Uani 1 1 d .
C31 C 0.9006(3) 0.5119(3) 0.3169(2) 0.0213(8) Uani 1 1 d .
H31 H 0.9582 0.4829 0.3350 0.026 Uiso 1 1 calc R
C32 C 0.8843(3) 0.6036(3) 0.3321(3) 0.0254(9) Uani 1 1 d .
H32 H 0.9301 0.6373 0.3612 0.030 Uiso 1 1 calc R
C33 C 0.7998(3) 0.6464(3) 0.3043(2) 0.0279(9) Uani 1 1 d .
H33 H 0.7884 0.7092 0.3149 0.034 Uiso 1 1 calc R
C34 C 0.7323(3) 0.5976(3) 0.2612(3) 0.0283(9) Uani 1 1 d .
H34 H 0.6759 0.6274 0.2417 0.034 Uiso 1 1 calc R
C35 C 0.7479(3) 0.5049(3) 0.2467(3) 0.0259(9) Uani 1 1 d .
H35 H 0.7018 0.4710 0.2181 0.031 Uiso 1 1 calc R
C36 C 0.9345(3) 0.3001(3) 0.3231(2) 0.0211(8) Uani 1 1 d .
C37 C 1.0178(3) 0.2487(4) 0.3064(2) 0.0270(8) Uani 1 1 d .
H37 H 1.0341 0.2369 0.2555 0.032 Uiso 1 1 calc R
C38 C 1.0775(4) 0.2144(3) 0.3636(3) 0.0345(11) Uani 1 1 d .
H38 H 1.1351 0.1812 0.3514 0.041 Uiso 1 1 calc R
C39 C 1.0530(4) 0.2286(3) 0.4371(3) 0.0361(12) Uani 1 1 d .
H39 H 1.0938 0.2052 0.4758 0.043 Uiso 1 1 calc R
C40 C 0.9685(4) 0.2774(3) 0.4555(3) 0.0351(12) Uani 1 1 d .
H40 H 0.9506 0.2853 0.5066 0.042 Uiso 1 1 calc R
C41 C 0.9109(3) 0.3140(3) 0.3994(3) 0.0295(10) Uani 1 1 d .
H41 H 0.8546 0.3490 0.4122 0.035 Uiso 1 1 calc R
Cl1 Cl 0.84650(7) 0.13886(7) 0.16831(6) 0.0262(2) Uani 1 1 d .
N1 N 0.6051(3) 0.1844(2) 0.1694(2) 0.0227(7) Uani 1 1 d .
O1 O 1.1142(2) 0.3169(2) 0.09576(19) 0.0318(8) Uani 1 1 d .
P1 P 0.85625(7) 0.34323(7) 0.24890(6) 0.0181(2) Uani 1 1 d .

loop_
_atom_site_aniso_label
_atom_site_aniso_U_11
_atom_site_aniso_U_22
_atom_site_aniso_U_33
_atom_site_aniso_U_23
_atom_site_aniso_U_13
_atom_site_aniso_U_12
Pd1 0.01672(12) 0.01673(14) 0.02203(12) -0.00037(16) 0.00175(10) -0.00073(15)
C1 0.0202(19) 0.0150(19) 0.025(2) 0.0034(15) 0.0046(15) -0.0015(14)
C2 0.024(2) 0.017(2) 0.0238(19) 0.0026(16) -0.0032(15) -0.0001(16)
C3 0.027(2) 0.021(2) 0.0201(19) 0.0036(16) 0.0027(16) -0.0003(16)
C4 0.0210(19) 0.013(2) 0.027(2) 0.0038(16) 0.0029(15) 0.0011(15)
C5 0.027(2) 0.023(2) 0.027(2) 0.0036(17) 0.0038(17) 0.0044(17)
C6 0.033(3) 0.028(3) 0.041(3) 0.002(2) 0.013(2) 0.006(2)
C7 0.0173(19) 0.033(3) 0.047(3) -0.001(2) 0.001(2) 0.0053(18)
C8 0.0213(19) 0.029(2) 0.029(2) -0.0041(18) -0.0021(17) 0.0017(17)
C9 0.0221(19) 0.0114(19) 0.0266(19) 0.0017(17) -0.0005(16) 0.0000(14)
C10 0.0209(19) 0.016(2) 0.024(2) 0.0009(15) -0.0003(15) -0.0030(15)
C11 0.0186(17) 0.026(2) 0.0264(18) -0.006(2) -0.0033(13) -0.001(2)
C12 0.036(3) 0.038(3) 0.023(2) -0.0003(19) -0.0037(18) 0.006(2)
C13 0.028(2) 0.021(2) 0.036(2) -0.0029(19) 0.004(2) -0.0070(17)
C14 0.026(2) 0.032(3) 0.037(3) -0.016(2) -0.0003(18) -0.0009(19)
C15 0.0191(18) 0.022(2) 0.0170(17) 0.0003(15) 0.0028(14) 0.0024(15)
C16 0.0181(19) 0.024(2) 0.0203(19) 0.0004(16) 0.0040(15) -0.0004(16)
C17 0.0201(19) 0.025(2) 0.0178(19) 0.0030(16) 0.0013(15) 0.0023(16)
C18 0.0182(18) 0.020(2) 0.0170(18) 0.0015(15) -0.0009(14) -0.0002(15)
C19 0.0199(19) 0.027(2) 0.023(2) -0.0002(17) -0.0001(16) 0.0004(17)
C20 0.020(2) 0.040(3) 0.033(2) 0.007(2) 0.0051(17) -0.0047(19)
C21 0.028(2) 0.035(3) 0.042(3) 0.004(2) 0.005(2) -0.011(2)
C22 0.035(3) 0.033(3) 0.045(3) -0.008(2) 0.010(2) -0.011(2)
C23 0.028(2) 0.029(2) 0.031(2) -0.0062(19) 0.0034(18) -0.0055(19)
C24 0.0192(19) 0.024(2) 0.0186(18) 0.0021(15) 0.0003(14) -0.0042(16)
C25 0.037(3) 0.023(2) 0.026(2) 0.0032(18) -0.0048(19) -0.0045(19)
N2 0.050(3) 0.027(2) 0.033(2) 0.0064(18) -0.0133(19) -0.0033(19)
C27 0.051(3) 0.042(3) 0.034(3) 0.014(2) -0.023(3) -0.009(3)
C28 0.066(4) 0.031(3) 0.032(2) 0.007(2) -0.023(2) -0.019(3)
C29 0.042(3) 0.027(2) 0.024(2) 0.0001(18) -0.0073(19) -0.007(2)
C30 0.0176(18) 0.019(2) 0.0215(19) 0.0005(16) 0.0059(15) 0.0005(14)
C31 0.0181(19) 0.022(2) 0.024(2) 0.0025(16) 0.0069(15) -0.0015(16)
C32 0.024(2) 0.024(2) 0.028(2) -0.0011(18) 0.0072(17) -0.0066(17)
C33 0.030(2) 0.019(2) 0.034(2) -0.0006(18) 0.0080(17) 0.0001(18)
C34 0.0221(19) 0.025(2) 0.037(2) 0.0078(18) 0.0046(19) 0.0032(18)
C35 0.023(2) 0.022(2) 0.033(2) 0.0046(18) 0.0012(16) -0.0029(16)
C36 0.021(2) 0.017(2) 0.025(2) 0.0001(16) -0.0008(16) -0.0015(15)
C37 0.030(2) 0.024(2) 0.0268(18) 0.003(2) -0.0016(14) 0.005(2)
C38 0.033(3) 0.028(2) 0.042(3) 0.006(2) -0.006(2) 0.0054(19)
C39 0.044(3) 0.028(3) 0.037(3) 0.0150(19) -0.016(2) -0.0035(19)
C40 0.039(3) 0.042(3) 0.024(2) 0.0081(19) -0.0039(19) -0.006(2)
C41 0.030(2) 0.033(3) 0.025(2) 0.0026(19) -0.0013(18) -0.0017(19)
Cl1 0.0227(5) 0.0203(5) 0.0357(5) -0.0020(4) 0.0059(4) 0.0013(4)
N1 0.0209(17) 0.0236(19) 0.0235(17) -0.0065(14) 0.0004(13) -0.0012(14)
O1 0.0326(18) 0.0189(16) 0.0439(19) -0.0048(14) 0.0169(15) -0.0031(13)
P1 0.0167(4) 0.0176(5) 0.0199(4) 0.0011(4) 0.0011(4) 0.0000(4)

loop_
_atom_type_symbol
_atom_type_description
_atom_type_scat_dispersion_real
_atom_type_scat_dispersion_imag
_atom_type_scat_source
C C 0.0033 0.0016 'International Tables Vol C Tables 4.2.6.8 and 6.1.1.4'
H H 0.0000 0.0000 'International Tables Vol C Tables 4.2.6.8 and 6.1.1.4'
N N 0.0061 0.0033 'International Tables Vol C Tables 4.2.6.8 and 6.1.1.4'
O O 0.0106 0.0060 'International Tables Vol C Tables 4.2.6.8 and 6.1.1.4'
P P 0.1023 0.0942 'International Tables Vol C Tables 4.2.6.8 and 6.1.1.4'
Cl Cl 0.1484 0.1585 'International Tables Vol C Tables 4.2.6.8 and 6.1.1.4'
Pd Pd -0.9988 1.0072 'International Tables Vol C Tables 4.2.6.8 and 6.1.1.4'

loop_
_geom_angle_atom_site_label_1
_geom_angle_atom_site_label_2
_geom_angle_atom_site_label_3
_geom_angle
C1 Pd1 N1 80.27(15)
C1 Pd1 P1 97.51(12)
N1 Pd1 P1 168.06(10)
C1 Pd1 Cl1 165.10(11)
N1 Pd1 Cl1 94.47(10)
P1 Pd1 Cl1 90.41(4)
C10 C1 C2 118.2(4)
C10 C1 Pd1 114.7(3)
C2 C1 Pd1 126.3(3)
C3 C2 C1 121.5(4)
C3 C2 H2 119.2
C1 C2 H2 119.2
C2 C3 C4 121.1(4)
C2 C3 H3 119.5
C4 C3 H3 119.5
C3 C4 C5 121.6(4)
C3 C4 C9 118.7(4)
C5 C4 C9 119.7(4)
C6 C5 C4 120.3(4)
C6 C5 H5 119.9
C4 C5 H5 119.9
C5 C6 C7 120.2(4)
C5 C6 H6 119.9
C7 C6 H6 119.9
C8 C7 C6 120.8(4)
C8 C7 H7 119.6
C6 C7 H7 119.6
C7 C8 C9 120.8(4)
C7 C8 H8 119.6
C9 C8 H8 119.6
C8 C9 C10 123.4(4)
C8 C9 C4 118.1(4)
C10 C9 C4 118.5(3)
C1 C10 C9 121.8(4)
C1 C10 C11 116.4(4)
C9 C10 C11 121.8(3)
C10 C11 N1 106.0(3)
C10 C11 C12 110.5(4)
N1 C11 C12 112.6(3)
C10 C11 H11 109.2
N1 C11 H11 109.2
C12 C11 H11 109.2
C11 C12 H12A 109.5
C11 C12 H12B 109.5
H12A C12 H12B 109.5
C11 C12 H12C 109.5
H12A C12 H12C 109.5
H12B C12 H12C 109.5
N1 C13 H13A 109.5
N1 C13 H13B 109.5
H13A C13 H13B 109.5
N1 C13 H13C 109.5
H13A C13 H13C 109.5
H13B C13 H13C 109.5
N1 C14 H14A 109.5
N1 C14 H14B 109.5
H14A C14 H14B 109.5
N1 C14 H14C 109.5
H14A C14 H14C 109.5
H14B C14 H14C 109.5
C24 C15 C16 112.4(3)
C24 C15 P1 110.0(3)
C16 C15 P1 114.2(3)
C24 C15 H15 106.6
C16 C15 H15 106.6
P1 C15 H15 106.6
C17 C16 C15 110.7(3)
C17 C16 H16A 109.5
C15 C16 H16A 109.5
C17 C16 H16B 109.5
C15 C16 H16B 109.5
H16A C16 H16B 108.1
O1 C17 C18 120.9(4)
O1 C17 C16 119.3(4)
C18 C17 C16 119.7(4)
C19 C18 C23 117.7(4)
C19 C18 C17 118.7(4)
C23 C18 C17 123.5(4)
C20 C19 C18 121.5(4)
C20 C19 H19 119.3
C18 C19 H19 119.3
C19 C20 C21 120.1(4)
C19 C20 H20 120.0
C21 C20 H20 120.0
C22 C21 C20 119.6(4)
C22 C21 H21 120.2
C20 C21 H21 120.2
C23 C22 C21 121.0(5)
C23 C22 H22 119.5
C21 C22 H22 119.5
C22 C23 C18 120.1(4)
C22 C23 H23 119.9
C18 C23 H23 119.9
C29 C24 C25 116.9(4)
C29 C24 C15 121.0(4)
C25 C24 C15 122.0(4)
N2 C25 C24 124.1(4)
N2 C25 H25 117.9
C24 C25 H25 117.9
C27 N2 C25 116.9(4)
N2 C27 C28 123.6(4)
N2 C27 H27 118.2
C28 C27 H27 118.2
C29 C28 C27 118.8(5)
C29 C28 H28 120.6
C27 C28 H28 120.6
C28 C29 C24 119.7(4)
C28 C29 H29 120.2
C24 C29 H29 120.2
C31 C30 C35 120.2(4)
C31 C30 P1 121.0(3)
C35 C30 P1 118.6(3)
C32 C31 C30 120.2(4)
C32 C31 H31 119.9
C30 C31 H31 119.9
C31 C32 C33 119.6(4)
C31 C32 H32 120.2
C33 C32 H32 120.2
C34 C33 C32 120.6(4)
C34 C33 H33 119.7
C32 C33 H33 119.7
C33 C34 C35 119.8(4)
C33 C34 H34 120.1
C35 C34 H34 120.1
C34 C35 C30 119.5(4)
C34 C35 H35 120.2
C30 C35 H35 120.2
C37 C36 C41 118.0(4)
C37 C36 P1 120.7(3)
C41 C36 P1 121.2(3)
C36 C37 C38 120.7(4)
C36 C37 H37 119.6
C38 C37 H37 119.6
C39 C38 C37 120.2(5)
C39 C38 H38 119.9
C37 C38 H38 119.9
C38 C39 C40 120.3(4)
C38 C39 H39 119.8
C40 C39 H39 119.8
C41 C40 C39 119.8(5)
C41 C40 H40 120.1
C39 C40 H40 120.1
C40 C41 C36 120.8(5)
C40 C41 H41 119.6
C36 C41 H41 119.6
C14 N1 C13 107.8(3)
C14 N1 C11 111.7(3)
C13 N1 C11 109.0(3)
C14 N1 Pd1 113.9(3)
C13 N1 Pd1 109.4(3)
C11 N1 Pd1 104.9(2)
C36 P1 C30 104.43(19)
C36 P1 C15 105.26(18)
C30 P1 C15 102.29(18)
C36 P1 Pd1 115.03(14)
C30 P1 Pd1 120.24(13)
C15 P1 Pd1 107.97(13)

loop_
_geom_bond_atom_site_label_1
_geom_bond_atom_site_label_2
_geom_bond_distance
Pd1 C1 2.001(4)
Pd1 N1 2.148(3)
Pd1 P1 2.2514(11)
Pd1 Cl1 2.4226(10)
C1 C10 1.380(6)
C1 C2 1.419(6)
C2 C3 1.377(6)
C2 H2 0.9500
C3 C4 1.405(6)
C3 H3 0.9500
C4 C5 1.418(6)
C4 C9 1.432(6)
C5 C6 1.363(7)
C5 H5 0.9500
C6 C7 1.414(7)
C6 H6 0.9500
C7 C8 1.367(6)
C7 H7 0.9500
C8 C9 1.411(6)
C8 H8 0.9500
C9 C10 1.430(6)
C10 C11 1.512(6)
C11 N1 1.515(6)
C11 C12 1.527(6)
C11 H11 1.0000
C12 H12A 0.9800
C12 H12B 0.9800
C12 H12C 0.9800
C13 N1 1.503(6)
C13 H13A 0.9800
C13 H13B 0.9800
C13 H13C 0.9800
C14 N1 1.475(5)
C14 H14A 0.9800
C14 H14B 0.9800
C14 H14C 0.9800
C15 C24 1.514(5)
C15 C16 1.543(5)
C15 P1 1.874(4)
C15 H15 1.0000
C16 C17 1.532(5)
C16 H16A 0.9900
C16 H16B 0.9900
C17 O1 1.221(5)
C17 C18 1.480(6)
C18 C19 1.394(6)
C18 C23 1.402(6)
C19 C20 1.368(6)
C19 H19 0.9500
C20 C21 1.375(7)
C20 H20 0.9500
C21 C22 1.375(7)
C21 H21 0.9500
C22 C23 1.373(6)
C22 H22 0.9500
C23 H23 0.9500
C24 C29 1.384(6)
C24 C25 1.398(6)
C25 N2 1.342(6)
C25 H25 0.9500
N2 C27 1.325(6)
C27 C28 1.382(7)
C27 H27 0.9500
C28 C29 1.375(6)
C28 H28 0.9500
C29 H29 0.9500
C30 C31 1.399(6)
C30 C35 1.407(6)
C30 P1 1.826(4)
C31 C32 1.386(6)
C31 H31 0.9500
C32 C33 1.403(6)
C32 H32 0.9500
C33 C34 1.396(7)
C33 H33 0.9500
C34 C35 1.397(6)
C34 H34 0.9500
C35 H35 0.9500
C36 C37 1.395(6)
C36 C41 1.412(6)
C36 P1 1.814(4)
C37 C38 1.399(6)
C37 H37 0.9500
C38 C39 1.369(7)
C38 H38 0.9500
C39 C40 1.395(7)
C39 H39 0.9500
C40 C41 1.382(6)
C40 H40 0.9500
C41 H41 0.9500
